data_1007250
loop_
_publ_author_name
'Brunel-Lauegt, M'
'Tordjman, I'
'Durif, A'

_publ_section_title
;
Structure cristalline du trimetaphosphate de plomb trihydrate, Pb3 (P3
O9)2 (H2 O)3
;
_journal_coden_ASTM ACBCAR
_journal_name_full 'Acta Crystallographica B (24,1968-38,1982)'
_journal_page_first 3246
_journal_page_last 3249
_journal_paper_doi 10.1107/S0567740876010030
_journal_volume 32
_journal_year 1976
_chemical_formula_structural 'Pb3 (P3 O9)2 (H2 O)3'
_chemical_formula_sum 'H6 O21 P6 Pb3'
_chemical_name_systematic
;
Trilead bis(cyclo-triphosphate(V)) trihydrate
;
_space_group_IT_number 92
_symmetry_cell_setting tetragonal
_symmetry_Int_Tables_number 92
_symmetry_space_group_name_Hall 'P 4abw 2nw'
_symmetry_space_group_name_H-M 'P 41 21 2'
_cell_angle_alpha 90
_cell_angle_beta 90
_cell_angle_gamma 90
_cell_formula_units_Z 4
_cell_length_a 11.957(5)
_cell_length_b 11.957(5)
_cell_length_c 12.270(5)
_cell_volume 1754.2
_refine_ls_R_factor_all 0.07
_cod_database_code 1007250

loop_
_symmetry_equiv_pos_as_xyz
x,y,z
-x,-y,1/2+z
1/2-y,1/2+x,1/4+z
1/2+y,1/2-x,3/4+z
y,x,-z
-y,-x,1/2-z
1/2-x,1/2+y,1/4-z
1/2+x,1/2-y,3/4-z

loop_
_atom_site_label
_atom_site_type_symbol
_atom_site_symmetry_multiplicity
_atom_site_Wyckoff_symbol
_atom_site_fract_x
_atom_site_fract_y
_atom_site_fract_z
_atom_site_occupancy
_atom_site_attached_hydrogens
_atom_site_calc_flag
Pb1 Pb2+ 4 a 0.1196(1) 0.1196(1) 0. 1. 0 d
Pb2 Pb2+ 8 b 0.1478(2) 0.4259(1) 0.5370(1) 1. 0 d
P1 P5+ 8 b 0.4201(9) 0.1561(9) 0.0413(8) 1. 0 d
P2 P5+ 8 b 0.5965(9) 0.3142(9) 0.0374(10) 1. 0 d
P3 P5+ 8 b 0.4431(8) 0.3145(8) 0.2133(8) 1. 0 d
O1 O2- 8 b 0.486(2) 0.064(2) 0.092(2) 1. 0 d
O2 O2- 8 b 0.333(2) 0.125(2) -0.035(2) 1. 0 d
O3 O2- 8 b 0.639(2) 0.397(2) -0.043(2) 1. 0 d
O4 O2- 8 b 0.684(2) 0.240(2) 0.093(2) 1. 0 d
O5 O2- 8 b 0.368(2) 0.400(2) 0.263(2) 1. 0 d
O6 O2- 8 b 0.506(2) 0.243(2) 0.290(2) 1. 0 d
O7 O2- 8 b 0.506(2) 0.237(2) -0.023(2) 1. 0 d
O8 O2- 8 b 0.519(2) 0.379(2) 0.131(2) 1. 0 d
O9 O2- 8 b 0.373(2) 0.242(2) 0.130(2) 1. 0 d
O10 O2- 8 b 0.139(2) 0.390(2) 0.311(2) 1. 2 d
O11 O2- 4 a 0.635(2) 0.635(2) 0. 1. 2 d

loop_
_atom_type_symbol
_atom_type_oxidation_number
Pb2+ 2.000
P5+ 5.000
O2- -2.000
